data_7207451
loop_
_publ_author_name
'Zhang, Xiu-Tang'
'Fan, Li-Ming'
'Zhao, Xian'
'Sun, Di'
'Li, Da-Cheng'
'Dou, Jian-Min'

_publ_section_title
;
 Syntheses, crystal structures, and properties of five mixed-ligand
 coordination polymers based on novel
 quaterphenyl-2,5,2&#x2032;,5&#x2032;-tetracarboxylic acid ligand
;
_journal_issue 6
_journal_name_full CrystEngComm
_journal_page_first 2053
_journal_paper_doi 10.1039/c2ce06329h
_journal_volume 14
_journal_year 2012
_chemical_formula_moiety 'C34 H24 Co N2 O10, 2(H2 O)'
_chemical_formula_sum 'C34 H28 Co N2 O12'
_chemical_formula_weight 715.51
_chemical_name_systematic
;
?
;
_space_group_IT_number 15
_symmetry_cell_setting monoclinic
_symmetry_space_group_name_Hall '-C 2yc'
_symmetry_space_group_name_H-M 'C 1 2/c 1'
_atom_sites_solution_hydrogens geom
_atom_sites_solution_primary direct
_atom_sites_solution_secondary difmap
_audit_creation_method SHELXL-97
_cell_angle_alpha 90.00
_cell_angle_beta 117.009(3)
_cell_angle_gamma 90.00
_cell_formula_units_Z 4
_cell_length_a 13.974(5)
_cell_length_b 19.181(7)
_cell_length_c 12.840(5)
_cell_measurement_reflns_used 2818
_cell_measurement_temperature 298(2)
_cell_measurement_theta_max 25.50
_cell_measurement_theta_min 2.08
_cell_volume 3066(2)
_computing_cell_refinement 'SAINT-Plus (Bruker, 2001)'
_computing_data_collection 'APEX2 (Bruker, 2004)'
_computing_data_reduction SAINT-Plus
_computing_molecular_graphics 'SHELXTL (Sheldrick, 2008)'
_computing_publication_material SHELXTL
_computing_structure_refinement 'SHELXL97 (Sheldrick, 2008)'
_computing_structure_solution 'SHELXS97 (Sheldrick, 2008)'
_diffrn_ambient_temperature 298(2)
_diffrn_measured_fraction_theta_full 0.987
_diffrn_measured_fraction_theta_max 0.987
_diffrn_measurement_device_type 'Bruker APEXII CCD'
_diffrn_measurement_method '\f and \w scans'
_diffrn_radiation_monochromator graphite
_diffrn_radiation_source 'fine-focus sealed tube'
_diffrn_radiation_type MoK\a
_diffrn_radiation_wavelength 0.71073
_diffrn_reflns_av_R_equivalents 0.0467
_diffrn_reflns_av_sigmaI/netI 0.0609
_diffrn_reflns_limit_h_max 16
_diffrn_reflns_limit_h_min -16
_diffrn_reflns_limit_k_max 18
_diffrn_reflns_limit_k_min -23
_diffrn_reflns_limit_l_max 15
_diffrn_reflns_limit_l_min -14
_diffrn_reflns_number 7723
_diffrn_reflns_theta_full 25.50
_diffrn_reflns_theta_max 25.50
_diffrn_reflns_theta_min 2.08
_diffrn_standards_number 0
_exptl_absorpt_coefficient_mu 0.632
_exptl_absorpt_correction_T_max 0.9511
_exptl_absorpt_correction_T_min 0.9280
_exptl_absorpt_correction_type multi-scan
_exptl_absorpt_process_details '(SADABS; Bruker, 2001)'
_exptl_crystal_colour red
_exptl_crystal_density_diffrn 1.550
_exptl_crystal_density_method 'not measured'
_exptl_crystal_description block
_exptl_crystal_F_000 1476
_exptl_crystal_size_max 0.12
_exptl_crystal_size_mid 0.10
_exptl_crystal_size_min 0.08
_refine_diff_density_max 0.399
_refine_diff_density_min -0.385
_refine_diff_density_rms 0.061
_refine_ls_extinction_method none
_refine_ls_goodness_of_fit_ref 0.998
_refine_ls_hydrogen_treatment mixed
_refine_ls_matrix_type full
_refine_ls_number_parameters 239
_refine_ls_number_reflns 2818
_refine_ls_number_restraints 6
_refine_ls_restrained_S_all 1.000
_refine_ls_R_factor_all 0.0770
_refine_ls_R_factor_gt 0.0493
_refine_ls_shift/su_max 0.003
_refine_ls_shift/su_mean 0.000
_refine_ls_structure_factor_coef Fsqd
_refine_ls_weighting_details 'calc w=1/[\s^2^(Fo^2^)+(0.0095P)^2^+8.4268P] where P=(Fo^2^+2Fc^2^)/3'
_refine_ls_weighting_scheme calc
_refine_ls_wR_factor_gt 0.0786
_refine_ls_wR_factor_ref 0.0870
_reflns_number_gt 2070
_reflns_number_total 2818
_reflns_threshold_expression I>2\s(I)
_cod_data_source_file c2ce06329h.txt
_cod_data_source_block Co
_cod_original_sg_symbol_H-M C2/c
_cod_database_code 7207451

loop_
_symmetry_equiv_pos_as_xyz
'x, y, z'
'-x, y, -z+1/2'
'x+1/2, y+1/2, z'
'-x+1/2, y+1/2, -z+1/2'
'-x, -y, -z'
'x, -y, z-1/2'
'-x+1/2, -y+1/2, -z'
'x+1/2, -y+1/2, z-1/2'

loop_
_atom_site_label
_atom_site_type_symbol
_atom_site_fract_x
_atom_site_fract_y
_atom_site_fract_z
_atom_site_U_iso_or_equiv
_atom_site_adp_type
_atom_site_occupancy
_atom_site_symmetry_multiplicity
_atom_site_calc_flag
_atom_site_refinement_flags
C1 C 0.6135(5) 0.4325(4) 0.1302(6) 0.0383(17) Uani 1 1 d .
H1 H 0.6334 0.3897 0.1119 0.046 Uiso 1 1 calc R
C2 C 0.6434(5) 0.4928(4) 0.0925(6) 0.0452(19) Uani 1 1 d .
H2 H 0.6816 0.4901 0.0493 0.054 Uiso 1 1 calc R
C3 C 0.6162(5) 0.5560(4) 0.1196(6) 0.0451(19) Uani 1 1 d .
H3 H 0.6363 0.5967 0.0955 0.054 Uiso 1 1 calc R
C4 C 0.5580(5) 0.5595(3) 0.1836(6) 0.0357(16) Uani 1 1 d .
C5 C 0.5304(5) 0.4961(3) 0.2175(5) 0.0285(14) Uani 1 1 d .
C6 C 0.5267(6) 0.6231(3) 0.2178(6) 0.051(2) Uani 1 1 d .
H6 H 0.5438 0.6654 0.1949 0.061 Uiso 1 1 calc R
C7 C 0.2895(5) 0.1994(3) 0.4489(6) 0.0304(15) Uani 1 1 d .
C8 C 0.2209(5) 0.2526(3) 0.3823(6) 0.0349(16) Uani 1 1 d .
H8 H 0.2009 0.2549 0.3027 0.042 Uiso 1 1 calc R
C9 C 0.3180(5) 0.1982(3) 0.5681(6) 0.0355(16) Uani 1 1 d .
H9 H 0.3641 0.1637 0.6150 0.043 Uiso 1 1 calc R
C10 C 0.3270(4) 0.1434(3) 0.3958(5) 0.0266(14) Uani 1 1 d .
C11 C 0.3560(4) 0.1555(3) 0.3057(5) 0.0269(13) Uani 1 1 d .
C12 C 0.3606(5) 0.2260(3) 0.2552(6) 0.0274(14) Uani 1 1 d .
C13 C 0.3850(5) 0.1004(3) 0.2561(6) 0.0310(15) Uani 1 1 d .
H13 H 0.4018 0.1090 0.1950 0.037 Uiso 1 1 calc R
C14 C 0.3896(5) 0.0329(3) 0.2958(6) 0.0344(16) Uani 1 1 d .
H14 H 0.4120 -0.0034 0.2640 0.041 Uiso 1 1 calc R
C15 C 0.3605(5) 0.0200(3) 0.3835(5) 0.0292(14) Uani 1 1 d .
C16 C 0.3286(5) 0.0752(3) 0.4308(5) 0.0313(15) Uani 1 1 d .
H16 H 0.3075 0.0657 0.4885 0.038 Uiso 1 1 calc R
C17 C 0.3559(5) -0.0525(3) 0.4230(6) 0.0344(16) Uani 1 1 d .
N1 N 0.5582(4) 0.4328(2) 0.1909(4) 0.0279(12) Uani 1 1 d .
Co1 Co 0.5000 0.34727(6) 0.2500 0.0252(3) Uani 1 2 d S
O1 O 0.4359(3) 0.2668(2) 0.3168(3) 0.0318(10) Uani 1 1 d .
O2 O 0.2929(4) 0.2358(2) 0.1516(4) 0.0450(13) Uani 1 1 d .
O3 O 0.3646(3) 0.3436(3) 0.0881(4) 0.0339(10) Uani 1 1 d D
O4 O 0.3123(4) -0.0670(2) 0.4829(4) 0.0474(13) Uani 1 1 d .
O5 O 0.4034(4) -0.0983(2) 0.3856(5) 0.0511(14) Uani 1 1 d .
H5 H 0.4000 -0.1371 0.4106 0.077 Uiso 1 1 calc R
O6 O 0.0783(5) 0.2723(3) 0.0500(5) 0.0468(13) Uani 1 1 d D
H1W H 0.321(3) 0.3759(17) 0.070(5) 0.04(2) Uiso 1 1 d D
H2W H 0.343(4) 0.3066(15) 0.101(7) 0.08(3) Uiso 1 1 d D
H3W H 0.151(4) 0.261(8) 0.074(8) 0.27(10) Uiso 1 1 d D
H4W H 0.036(5) 0.260(4) -0.017(4) 0.08(3) Uiso 1 1 d D

loop_
_atom_site_aniso_label
_atom_site_aniso_U_11
_atom_site_aniso_U_22
_atom_site_aniso_U_33
_atom_site_aniso_U_23
_atom_site_aniso_U_13
_atom_site_aniso_U_12
C1 0.038(4) 0.042(4) 0.039(4) 0.000(3) 0.022(4) 0.001(3)
C2 0.039(4) 0.067(5) 0.038(4) 0.008(4) 0.025(4) -0.006(4)
C3 0.039(4) 0.050(5) 0.042(5) 0.012(4) 0.014(4) -0.014(4)
C4 0.035(4) 0.031(4) 0.035(4) 0.005(3) 0.010(3) -0.008(3)
C5 0.029(3) 0.030(3) 0.023(4) 0.002(3) 0.009(3) 0.001(3)
C6 0.062(5) 0.026(3) 0.057(6) 0.004(4) 0.021(4) -0.007(3)
C7 0.033(4) 0.029(3) 0.034(4) -0.003(3) 0.019(3) -0.008(3)
C8 0.045(4) 0.036(4) 0.030(4) -0.003(3) 0.022(3) -0.002(3)
C9 0.045(4) 0.030(4) 0.035(4) 0.002(3) 0.021(3) 0.003(3)
C10 0.029(3) 0.027(3) 0.027(4) -0.003(3) 0.016(3) -0.005(3)
C11 0.025(3) 0.027(3) 0.026(3) 0.000(3) 0.009(3) -0.006(3)
C12 0.029(3) 0.029(3) 0.030(4) 0.000(3) 0.018(3) -0.001(3)
C13 0.039(4) 0.030(4) 0.032(4) -0.002(3) 0.023(3) -0.005(3)
C14 0.039(4) 0.030(4) 0.041(4) -0.002(3) 0.024(3) -0.001(3)
C15 0.029(3) 0.029(3) 0.032(4) -0.001(3) 0.016(3) -0.003(3)
C16 0.037(4) 0.035(4) 0.030(4) -0.001(3) 0.022(3) -0.007(3)
C17 0.035(4) 0.028(4) 0.038(4) 0.000(3) 0.014(3) -0.005(3)
N1 0.032(3) 0.031(3) 0.026(3) 0.001(2) 0.018(3) 0.001(2)
Co1 0.0312(7) 0.0211(6) 0.0256(7) 0.000 0.0150(6) 0.000
O1 0.035(2) 0.029(2) 0.029(3) 0.002(2) 0.012(2) -0.008(2)
O2 0.040(3) 0.043(3) 0.036(3) 0.010(2) 0.003(2) -0.010(2)
O3 0.038(2) 0.028(3) 0.036(3) 0.005(2) 0.017(2) 0.006(2)
O4 0.065(3) 0.036(3) 0.052(3) 0.003(2) 0.036(3) -0.013(2)
O5 0.070(4) 0.028(3) 0.068(4) 0.007(3) 0.043(3) 0.005(3)
O6 0.050(3) 0.039(3) 0.044(3) -0.013(3) 0.015(3) 0.000(2)

loop_
_atom_type_symbol
_atom_type_description
_atom_type_scat_dispersion_real
_atom_type_scat_dispersion_imag
_atom_type_scat_source
C C 0.0033 0.0016 'International Tables Vol C Tables 4.2.6.8 and 6.1.1.4'
H H 0.0000 0.0000 'International Tables Vol C Tables 4.2.6.8 and 6.1.1.4'
Co Co 0.3494 0.9721 'International Tables Vol C Tables 4.2.6.8 and 6.1.1.4'
N N 0.0061 0.0033 'International Tables Vol C Tables 4.2.6.8 and 6.1.1.4'
O O 0.0106 0.0060 'International Tables Vol C Tables 4.2.6.8 and 6.1.1.4'

loop_
_geom_angle_atom_site_label_1
_geom_angle_atom_site_label_2
_geom_angle_atom_site_label_3
_geom_angle
_geom_angle_site_symmetry_1
_geom_angle_site_symmetry_3
_geom_angle_publ_flag
N1 C1 C2 123.4(6) . . ?
N1 C1 H1 118.3 . . ?
C2 C1 H1 118.3 . . ?
C3 C2 C1 119.2(6) . . ?
C3 C2 H2 120.4 . . ?
C1 C2 H2 120.4 . . ?
C2 C3 C4 120.0(6) . . ?
C2 C3 H3 120.0 . . ?
C4 C3 H3 120.0 . . ?
C3 C4 C5 117.1(6) . . ?
C3 C4 C6 124.3(6) . . ?
C5 C4 C6 118.6(6) . . ?
N1 C5 C4 123.0(6) . . ?
N1 C5 C5 117.1(3) . 2_655 ?
C4 C5 C5 119.9(4) . 2_655 ?
C6 C6 C4 121.5(4) 2_655 . ?
C6 C6 H6 119.3 2_655 . ?
C4 C6 H6 119.3 . . ?
C9 C7 C8 117.2(6) . . ?
C9 C7 C10 120.5(6) . . ?
C8 C7 C10 122.2(6) . . ?
C9 C8 C7 121.5(6) 7_556 . ?
C9 C8 H8 119.3 7_556 . ?
C7 C8 H8 119.3 . . ?
C8 C9 C7 121.3(6) 7_556 . ?
C8 C9 H9 119.3 7_556 . ?
C7 C9 H9 119.3 . . ?
C16 C10 C11 117.2(5) . . ?
C16 C10 C7 119.4(5) . . ?
C11 C10 C7 123.3(5) . . ?
C13 C11 C10 120.3(6) . . ?
C13 C11 C12 114.0(5) . . ?
C10 C11 C12 125.7(5) . . ?
O2 C12 O1 126.1(6) . . ?
O2 C12 C11 115.6(5) . . ?
O1 C12 C11 118.1(5) . . ?
C11 C13 C14 121.3(6) . . ?
C11 C13 H13 119.4 . . ?
C14 C13 H13 119.4 . . ?
C15 C14 C13 119.1(6) . . ?
C15 C14 H14 120.4 . . ?
C13 C14 H14 120.5 . . ?
C14 C15 C16 119.4(6) . . ?
C14 C15 C17 121.1(6) . . ?
C16 C15 C17 119.3(6) . . ?
C10 C16 C15 122.6(6) . . ?
C10 C16 H16 118.7 . . ?
C15 C16 H16 118.7 . . ?
O4 C17 O5 124.2(6) . . ?
O4 C17 C15 122.8(6) . . ?
O5 C17 C15 113.1(6) . . ?
C1 N1 C5 117.4(5) . . ?
C1 N1 Co1 129.0(4) . . ?
C5 N1 Co1 113.6(4) . . ?
O3 Co1 O3 176.2(3) . 2_655 y
O3 Co1 N1 93.48(18) . 2_655 y
O3 Co1 N1 89.48(19) 2_655 2_655 ?
O3 Co1 N1 89.48(19) . . ?
O3 Co1 N1 93.48(18) 2_655 . y
N1 Co1 N1 78.5(3) 2_655 . ?
O3 Co1 O1 91.13(17) . . ?
O3 Co1 O1 86.12(16) 2_655 . y
N1 Co1 O1 96.65(17) 2_655 . ?
N1 Co1 O1 175.18(18) . . ?
O3 Co1 O1 86.12(16) . 2_655 ?
O3 Co1 O1 91.13(17) 2_655 2_655 ?
N1 Co1 O1 175.18(18) 2_655 2_655 ?
N1 Co1 O1 96.65(17) . 2_655 ?
O1 Co1 O1 88.2(2) . 2_655 y
C12 O1 Co1 125.2(4) . . y
Co1 O3 H1W 118(4) . . ?
Co1 O3 H2W 95(5) . . ?
H1W O3 H2W 115(6) . . ?
C17 O5 H5 109.5 . . ?
H3W O6 H4W 115(8) . . ?

loop_
_geom_bond_atom_site_label_1
_geom_bond_atom_site_label_2
_geom_bond_distance
_geom_bond_site_symmetry_2
_geom_bond_publ_flag
C1 N1 1.323(7) . ?
C1 C2 1.391(9) . ?
C1 H1 0.9300 . ?
C2 C3 1.361(10) . ?
C2 H2 0.9300 . ?
C3 C4 1.396(9) . ?
C3 H3 0.9300 . ?
C4 C5 1.404(8) . ?
C4 C6 1.430(9) . ?
C5 N1 1.364(7) . ?
C5 C5 1.437(11) 2_655 ?
C6 C6 1.342(14) 2_655 ?
C6 H6 0.9300 . ?
C7 C9 1.395(8) . ?
C7 C8 1.396(8) . ?
C7 C10 1.489(8) . ?
C8 C9 1.381(8) 7_556 ?
C8 H8 0.9300 . ?
C9 C8 1.381(8) 7_556 ?
C9 H9 0.9300 . ?
C10 C16 1.381(8) . ?
C10 C11 1.408(8) . ?
C11 C13 1.386(8) . ?
C11 C12 1.514(8) . ?
C12 O2 1.247(7) . ?
C12 O1 1.261(7) . ?
C13 C14 1.382(8) . ?
C13 H13 0.9300 . ?
C14 C15 1.382(8) . ?
C14 H14 0.9300 . ?
C15 C16 1.390(8) . ?
C15 C17 1.492(8) . ?
C16 H16 0.9300 . ?
C17 O4 1.210(7) . ?
C17 O5 1.317(7) . ?
N1 Co1 2.119(5) . y
Co1 O3 2.082(4) . y
Co1 O3 2.082(4) 2_655 ?
Co1 N1 2.119(5) 2_655 y
Co1 O1 2.148(4) . y
Co1 O1 2.148(4) 2_655 ?
O3 H1W 0.820(2) . ?
O3 H2W 0.820(2) . ?
O5 H5 0.8200 . ?
O6 H3W 0.95(7) . ?
O6 H4W 0.826(10) . ?
